data_7244100
loop_
_publ_author_name
'Dubey, Gurudutt'
'Mahawar, Nutan'
'Singh, Tejender'
'Saha, Nirjhar'
'Sahoo, Subash C.'
'Bharatam, Prasad V.'

_publ_section_title
;
 Thiazetidin-2-ylidenes as four membered N-heterocyclic carbenes:
 theoretical studies and the generation of complexes with N<sup>+</sup>
 center.
;
_journal_issue 2
_journal_name_full 'Physical chemistry chemical physics : PCCP'
_journal_page_first 629
_journal_page_last 633
_journal_paper_doi 10.1039/d1cp04732a
_journal_volume 24
_journal_year 2022
_chemical_formula_moiety 'C17 H16 N3 S2, C F3 O3 S'
_chemical_formula_sum 'C18 H16 F3 N3 O3 S3'
_chemical_formula_weight 475.52
_space_group_crystal_system triclinic
_space_group_IT_number 2
_space_group_name_Hall '-P 1'
_space_group_name_H-M_alt 'P -1'
_atom_sites_solution_hydrogens geom
_audit_creation_date 2021-07-12
_audit_creation_method
;
Olex2 1.3
(compiled 2020.11.12 svn.r5f609507 for OlexSys, GUI svn.r6272)
;
_audit_update_record
;
2021-07-12 deposited with the CCDC.	2021-12-13 downloaded from the CCDC.
;
_cell_angle_alpha 107.755(2)
_cell_angle_beta 96.663(2)
_cell_angle_gamma 92.537(2)
_cell_formula_units_Z 4
_cell_length_a 10.4325(2)
_cell_length_b 11.4030(3)
_cell_length_c 18.4984(4)
_cell_measurement_reflns_used 13406
_cell_measurement_temperature 293(2)
_cell_measurement_theta_max 25.7190
_cell_measurement_theta_min 3.3680
_cell_volume 2074.24(9)
_computing_cell_refinement 'CrysAlisPro 1.171.39.46 (Rigaku OD, 2018)'
_computing_data_collection 'CrysAlisPro 1.171.39.46 (Rigaku OD, 2018)'
_computing_data_reduction 'CrysAlisPro 1.171.39.46 (Rigaku OD, 2018)'
_computing_molecular_graphics 'Olex2 1.3 (Dolomanov et al., 2009)'
_computing_publication_material 'Olex2 1.3 (Dolomanov et al., 2009)'
_computing_structure_refinement 'SHELXL 2017/1 (Sheldrick, 2015)'
_computing_structure_solution 'SHELXT 2014/5 (Sheldrick, 2014)'
_diffrn_ambient_temperature 293(2)
_diffrn_detector_type HyPix3000
_diffrn_measured_fraction_theta_full 0.99
_diffrn_measured_fraction_theta_max 0.99
_diffrn_measurement_details
;
List of Runs (angles in degrees, time in seconds):

  # Type    Start    End  Width  t~exp~   \w     \q     \k     \f   Frames
#--------------------------------------------------------------------------
  1  \w     20.00  57.00   0.50   12.00    --   -9.79  25.00 107.00   74
  2  \w    -64.00 -39.00   0.50   12.00    --   -9.79 -25.00 -55.00   50
  3  \w    -58.00  19.00   0.50   12.00    --   10.07 -25.00 -55.00  154
  4  \w      3.00  49.00   0.50   12.00    --   10.07  25.00 107.00   92
  5  \w    -17.00   9.00   0.50   12.00    --   -9.79  57.00 -90.00   52
  6  \w    -58.00  -3.00   0.50   12.00    --   -9.79 125.00-180.00  110
  7  \w    -58.00  -4.00   0.50   12.00    --   -9.79 125.00   0.00  108
  8  \w    -19.00  61.00   0.50   12.00    --   -9.79  19.00-150.00  160
  9  \w    -57.00  -3.00   0.50   12.00    --   -9.79 125.00  90.00  108
 10  \w      4.00  35.00   0.50   12.00    --   10.07 -99.00-150.00   62
 11  \w     14.00  40.00   0.50   12.00    --   10.07-125.00   0.00   52
 12  \w    -17.00   8.00   0.50   12.00    --   10.07 -99.00-120.00   50
 13  \w    -19.00  43.00   0.50   12.00    --   10.07 -99.00 -60.00  124
 14  \w     17.00  42.00   0.50   12.00    --   10.07-125.00 120.00   50
 15  \w    -54.00  23.00   0.50   12.00    --   10.07 -38.00  60.00  154
;
_diffrn_measurement_device 'four-circle diffractometer'
_diffrn_measurement_device_type 'SuperNova, Single source at offset/far, HyPix3000'
_diffrn_measurement_method '\w scans'
_diffrn_radiation_type MoK\a
_diffrn_radiation_wavelength 0.71073
_diffrn_reflns_av_R_equivalents 0.0385
_diffrn_reflns_av_unetI/netI 0.0413
_diffrn_reflns_Laue_measured_fraction_full 0.978
_diffrn_reflns_Laue_measured_fraction_max 0.910
_diffrn_reflns_limit_h_max 13
_diffrn_reflns_limit_h_min -13
_diffrn_reflns_limit_k_max 14
_diffrn_reflns_limit_k_min -14
_diffrn_reflns_limit_l_max 23
_diffrn_reflns_limit_l_min -21
_diffrn_reflns_number 28811
_diffrn_reflns_point_group_measured_fraction_full 0.978
_diffrn_reflns_point_group_measured_fraction_max 0.910
_diffrn_reflns_theta_full 25.000
_diffrn_reflns_theta_max 26.569
_diffrn_reflns_theta_min 3.255
_exptl_absorpt_coefficient_mu 0.410
_exptl_absorpt_correction_T_max 1.00000
_exptl_absorpt_correction_T_min 0.79955
_exptl_absorpt_correction_type multi-scan
_exptl_absorpt_process_details
;
CrysAlisPro 1.171.39.46 (Rigaku Oxford Diffraction, 2018)
Empirical absorption correction using spherical harmonics,
 implemented in SCALE3 ABSPACK scaling algorithm.
;
_exptl_crystal_colour colorless
_exptl_crystal_density_diffrn 1.523
_exptl_crystal_description rod
_exptl_crystal_F_000 976
_exptl_crystal_size_max 0.08
_exptl_crystal_size_mid 0.04
_exptl_crystal_size_min 0.03
_refine_diff_density_max 0.572
_refine_diff_density_min -0.539
_refine_diff_density_rms 0.044
_refine_ls_extinction_method none
_refine_ls_goodness_of_fit_ref 1.060
_refine_ls_hydrogen_treatment constr
_refine_ls_matrix_type full
_refine_ls_number_parameters 633
_refine_ls_number_reflns 8561
_refine_ls_number_restraints 69
_refine_ls_restrained_S_all 1.059
_refine_ls_R_factor_all 0.0832
_refine_ls_R_factor_gt 0.0516
_refine_ls_shift/su_max 0.000
_refine_ls_shift/su_mean 0.000
_refine_ls_structure_factor_coef Fsqd
_refine_ls_weighting_details 'w=1/[\s^2^(Fo^2^)+(0.0455P)^2^+0.7585P] where P=(Fo^2^+2Fc^2^)/3'
_refine_ls_weighting_scheme calc
_refine_ls_wR_factor_gt 0.1120
_refine_ls_wR_factor_ref 0.1287
_reflns_Friedel_coverage 0.000
_reflns_number_gt 5517
_reflns_number_total 8561
_reflns_threshold_expression 'I > 2\s(I)'
_cod_data_source_file d1cp04732a2.cif
_cod_data_source_block dn6
_cod_depositor_comments 'Adding full bibliography for 7244100.cif.'
_cod_original_cell_volume 2074.24(8)
_cod_database_code 7244100
_shelx_shelxl_version_number 2017/1
_shelx_space_group_comment
;
The symmetry employed for this shelxl refinement is uniquely defined
by the following loop, which should always be used as a source of
symmetry information in preference to the above space-group names.
They are only intended as comments.
;
_olex2_refinement_description
;
1. Fixed Uiso
 At 1.2 times of:
  All C(H) groups, All C(H,H) groups
 At 1.5 times of:
  All C(H,H,H) groups
2. Rigid body (RIGU) restrains
 F4, F4A, F5, F5A, F6, F6A
 with sigma for 1-2 distances of 0.0001 and sigma for 1-3 distances of 0.0001
 C17B, C16B, C15B, C14B, C13A, C12A
 with sigma for 1-2 distances of 0.0001 and sigma for 1-3 distances of 0.0001
 C17A, C16A, C15A, C14A, C13A, C12A
 with sigma for 1-2 distances of 0.0001 and sigma for 1-3 distances of 0.0001
3. Others
 Fixed Sof: F6A(0.4) C17A(0.6) H17A(0.6) F4A(0.7) O4A(0.5) O6(0.5) C16A(0.6)
 H16A(0.6) F5A(0.6) C14A(0.6) H14A(0.6) C15A(0.6) H15A(0.6) C14B(0.4) H14B(0.4)
 C15B(0.4) H15B(0.4) C16B(0.4) H16B(0.4) C17B(0.4) H17B(0.4) F4(0.3) F5(0.4)
 F6(0.6) O6A(0.5) O5A(0.3) O5(0.7) O4(0.5)
4.a Secondary CH2 refined with riding coordinates:
 C11(H11C,H11D), C2(H2A,H2B), C2A(H2AA,H2AB), C11A(H11A,H11B)
4.b Aromatic/amide H refined with riding coordinates:
 C17(H17), C5A(H5A), C13(H13), C5(H5), C8A(H8A), C8(H8), C15(H15), C16(H16),
 C6A(H6A), C14(H14), C7(H7), C13A(H13A), C7A(H7A), C6(H6), C17A(H17A),
 C16A(H16A), C14A(H14A), C15A(H15A), C14B(H14B), C15B(H15B), C16B(H16B),
 C17B(H17B)
4.c Idealised Me refined as rotating group:
 C10(H10D,H10E,H10F), C10A(H10A,H10B,H10C)
;
_olex2_submission_special_instructions 'No special instructions were received'
_oxdiff_exptl_absorpt_empirical_details
;
Empirical correction (ABSPACK) includes:
- Absorption correction using spherical harmonics
- Frame scaling
;

loop_
_space_group_symop_operation_xyz
'x, y, z'
'-x, -y, -z'

loop_
_atom_site_label
_atom_site_type_symbol
_atom_site_fract_x
_atom_site_fract_y
_atom_site_fract_z
_atom_site_U_iso_or_equiv
_atom_site_adp_type
_atom_site_occupancy
_atom_site_site_symmetry_order
_atom_site_calc_flag
_atom_site_refinement_flags_posn
_atom_site_refinement_flags_adp
_atom_site_refinement_flags_occupancy
_atom_site_disorder_assembly
_atom_site_disorder_group
S4 S 0.35794(7) 0.51810(6) 0.31279(4) 0.0601(2) Uani 1 1 d . . . . .
S5 S 0.12365(8) 0.72490(7) -0.04265(4) 0.0631(2) Uani 1 1 d . . . . .
S2 S 0.61740(8) 0.59882(7) 0.19339(4) 0.0639(2) Uani 1 1 d . . . . .
S1 S 0.37490(7) 0.55628(7) 0.06971(4) 0.0623(2) Uani 1 1 d . . . . .
S3 S 0.58949(8) 0.45748(7) 0.41452(4) 0.0661(2) Uani 1 1 d . . . . .
S6 S 0.22819(10) 0.78836(9) 0.54991(6) 0.0851(3) Uani 1 1 d . . . . .
N2 N 0.2994(2) 0.3499(2) 0.03828(12) 0.0554(5) Uani 1 1 d . . . . .
N3 N 0.6698(2) 0.3931(2) 0.21337(12) 0.0534(5) Uani 1 1 d . . . . .
N1A N 0.5406(2) 0.6999(2) 0.40819(12) 0.0573(6) Uani 1 1 d . . . . .
N3A N 0.3762(2) 0.7496(2) 0.33119(12) 0.0560(6) Uani 1 1 d . . . . .
N1 N 0.4841(2) 0.3700(2) 0.12715(12) 0.0540(5) Uani 1 1 d . . . . .
F3 F 0.2880(2) 0.9186(2) -0.00725(14) 0.1173(8) Uani 1 1 d . . . . .
F1 F 0.2519(2) 0.8592(2) 0.08678(12) 0.1166(8) Uani 1 1 d . . . . .
O1 O 0.2316(2) 0.6532(2) -0.05617(13) 0.0876(7) Uani 1 1 d . . . . .
O2 O 0.0361(2) 0.6859(2) 0.00081(12) 0.0869(7) Uani 1 1 d . . . . .
N2A N 0.7037(2) 0.6443(2) 0.48630(13) 0.0665(6) Uani 1 1 d . . . . .
F2 F 0.1120(3) 0.9538(2) 0.03907(16) 0.1377(9) Uani 1 1 d . . . . .
O3 O 0.0649(3) 0.7558(3) -0.10705(13) 0.1070(8) Uani 1 1 d . . . . .
C12 C 0.2866(3) 0.1569(2) -0.06759(15) 0.0536(7) Uani 1 1 d . . . . .
C3 C 0.5832(3) 0.4405(2) 0.17373(14) 0.0509(6) Uani 1 1 d . . . . .
C3A C 0.4354(3) 0.6656(2) 0.35667(14) 0.0516(6) Uani 1 1 d . . . . .
C1 C 0.4005(3) 0.4139(2) 0.08610(14) 0.0503(6) Uani 1 1 d . . . . .
C9A C 0.2684(3) 0.7016(3) 0.27573(15) 0.0581(7) Uani 1 1 d . . . . .
C1A C 0.6013(3) 0.6190(3) 0.43306(15) 0.0542(7) Uani 1 1 d . . . . .
C4A C 0.2446(3) 0.5757(3) 0.25877(14) 0.0559(7) Uani 1 1 d . . . . .
C12A C 0.7656(3) 0.7879(2) 0.61602(16) 0.0608(6) Uani 1 1 d . . . . .
C9 C 0.7669(3) 0.4791(3) 0.26093(15) 0.0567(7) Uani 1 1 d . . . . .
C11 C 0.2627(3) 0.2173(2) 0.01358(15) 0.0606(7) Uani 1 1 d . . . . .
H11C H 0.171697 0.203212 0.017347 0.073 Uiso 1 1 calc R U . . .
H11D H 0.312357 0.180060 0.047212 0.073 Uiso 1 1 calc R U . . .
C4 C 0.7530(3) 0.5972(3) 0.25758(15) 0.0606(7) Uani 1 1 d . . . . .
C2 C 0.2474(3) 0.4440(2) 0.00759(16) 0.0592(7) Uani 1 1 d . . . . .
H2A H 0.160847 0.462934 0.019174 0.071 Uiso 1 1 calc R U . . .
H2B H 0.252196 0.427534 -0.046613 0.071 Uiso 1 1 calc R U . . .
C17 C 0.4107(3) 0.1573(3) -0.08638(17) 0.0683(8) Uani 1 1 d . . . . .
H17 H 0.479606 0.195406 -0.048580 0.082 Uiso 1 1 calc R U . . .
C5A C 0.1415(3) 0.5102(3) 0.20420(16) 0.0707(8) Uani 1 1 d . . . . .
H5A H 0.125040 0.425263 0.192804 0.085 Uiso 1 1 calc R U . . .
C13 C 0.1867(3) 0.0994(3) -0.12440(18) 0.0728(8) Uani 1 1 d . . . . .
H13 H 0.102238 0.098189 -0.112973 0.087 Uiso 1 1 calc R U . . .
C2A C 0.7278(3) 0.5223(3) 0.48936(17) 0.0701(8) Uani 1 1 d . . . . .
H2AA H 0.716649 0.510494 0.538097 0.084 Uiso 1 1 calc R U . . .
H2AB H 0.810265 0.495817 0.473893 0.084 Uiso 1 1 calc R U . . .
C10 C 0.6673(3) 0.2614(3) 0.20491(17) 0.0704(8) Uani 1 1 d . . . . .
H10D H 0.591322 0.218914 0.171067 0.106 Uiso 1 1 calc R U . . .
H10E H 0.665939 0.249900 0.254108 0.106 Uiso 1 1 calc R U . . .
H10F H 0.743120 0.228919 0.184001 0.106 Uiso 1 1 calc R U . . .
C18 C 0.1956(3) 0.8711(3) 0.0215(2) 0.0750(9) Uani 1 1 d . . . . .
F6A F 0.1148(19) 0.9330(11) 0.4826(8) 0.139(8) Uani 0.4 1 d . . P A 1
C5 C 0.8389(3) 0.6959(3) 0.30211(18) 0.0772(9) Uani 1 1 d . . . . .
H5 H 0.829532 0.775392 0.299700 0.093 Uiso 1 1 calc R U . . .
C8A C 0.1903(3) 0.7674(3) 0.23891(18) 0.0731(8) Uani 1 1 d . . . . .
H8A H 0.205436 0.852476 0.250228 0.088 Uiso 1 1 calc R U . . .
C8 C 0.8674(3) 0.4555(3) 0.30913(17) 0.0732(9) Uani 1 1 d . . . . .
H8 H 0.877597 0.376257 0.311778 0.088 Uiso 1 1 calc R U . . .
C15 C 0.3338(4) 0.0456(3) -0.21589(19) 0.0825(10) Uani 1 1 d . . . . .
H15 H 0.349532 0.008559 -0.265922 0.099 Uiso 1 1 calc R U . . .
C16 C 0.4339(4) 0.1019(3) -0.1604(2) 0.0824(10) Uani 1 1 d . . . . .
H16 H 0.517981 0.102976 -0.172423 0.099 Uiso 1 1 calc R U . . .
C6A C 0.0654(3) 0.5765(4) 0.16808(18) 0.0804(9) Uani 1 1 d . . . . .
H6A H -0.004032 0.535532 0.131429 0.096 Uiso 1 1 calc R U . . .
C11A C 0.7731(3) 0.7618(3) 0.53199(17) 0.0785(9) Uani 1 1 d . . . . .
H11A H 0.736819 0.827600 0.515338 0.094 Uiso 1 1 calc R U . . .
H11B H 0.863248 0.760615 0.523670 0.094 Uiso 1 1 calc R U . . .
C10A C 0.4204(3) 0.8807(3) 0.3608(2) 0.0832(10) Uani 1 1 d . . . . .
H10A H 0.474689 0.897152 0.408987 0.125 Uiso 1 1 calc R U . . .
H10B H 0.346876 0.928689 0.367951 0.125 Uiso 1 1 calc R U . . .
H10C H 0.468659 0.902558 0.325000 0.125 Uiso 1 1 calc R U . . .
C14 C 0.2110(4) 0.0433(3) -0.1987(2) 0.0860(10) Uani 1 1 d . . . . .
H14 H 0.142963 0.004002 -0.236776 0.103 Uiso 1 1 calc R U . . .
C7 C 0.9523(3) 0.5561(4) 0.35342(18) 0.0856(11) Uani 1 1 d . . . . .
H7 H 1.020821 0.543720 0.386450 0.103 Uiso 1 1 calc R U . . .
C13A C 0.8742(3) 0.7884(3) 0.66517(18) 0.0810(9) Uani 1 1 d . . . . .
H13A H 0.955339 0.770044 0.650865 0.097 Uiso 1 1 calc R U . B 2
C7A C 0.0896(3) 0.7014(4) 0.18493(19) 0.0832(10) Uani 1 1 d . . . . .
H7A H 0.036244 0.743180 0.159103 0.100 Uiso 1 1 calc R U . . .
C6 C 0.9374(4) 0.6724(4) 0.34952(19) 0.0884(11) Uani 1 1 d . . . . .
H6 H 0.995951 0.737340 0.380009 0.106 Uiso 1 1 calc R U . . .
C17A C 0.6574(7) 0.8141(7) 0.6541(4) 0.0693(15) Uani 0.6 1 d . . P C 1
H17A H 0.578822 0.818432 0.625991 0.083 Uiso 0.6 1 calc R U P C 1
C36 C 0.1787(5) 0.9326(4) 0.5453(3) 0.0932(12) Uani 1 1 d . . . . .
F4A F 0.1109(8) 0.9859(6) 0.5993(3) 0.1474(18) Uani 0.7 1 d . . P A 1
O4A O 0.3101(9) 0.7455(11) 0.5011(6) 0.141(4) Uani 0.5 1 d . . P D 1
O6 O 0.2311(18) 0.7889(15) 0.6189(7) 0.197(8) Uani 0.5 1 d . . P D 2
C16A C 0.6624(8) 0.8336(7) 0.7305(4) 0.0821(18) Uani 0.6 1 d . . P C 1
H16A H 0.588262 0.851171 0.753912 0.098 Uiso 0.6 1 calc R U P C 1
F5A F 0.2943(12) 1.0013(10) 0.5541(8) 0.203(6) Uani 0.6 1 d . . P A 1
C14A C 0.8875(7) 0.8024(8) 0.7396(4) 0.089(2) Uani 0.6 1 d . . P C 1
H14A H 0.965918 0.795791 0.767041 0.107 Uiso 0.6 1 calc R U P C 1
C15A C 0.7771(8) 0.8273(7) 0.7730(4) 0.0824(17) Uani 0.6 1 d . . P C 1
H15A H 0.780036 0.840130 0.825269 0.099 Uiso 0.6 1 calc R U P C 1
C14B C 0.8417(11) 0.8238(12) 0.7479(6) 0.086(3) Uani 0.4 1 d . . P C 2
H14B H 0.907361 0.834289 0.788438 0.103 Uiso 0.4 1 calc R U P C 2
C15B C 0.7135(11) 0.8404(8) 0.7623(6) 0.0684(19) Uani 0.4 1 d . . P C 2
H15B H 0.693348 0.855078 0.811831 0.082 Uiso 0.4 1 calc R U P C 2
C16B C 0.6169(9) 0.8351(8) 0.7031(5) 0.0639(16) Uani 0.4 1 d . . P C 2
H16B H 0.533741 0.852129 0.714325 0.077 Uiso 0.4 1 calc R U P C 2
C17B C 0.6404(9) 0.8049(10) 0.6274(5) 0.0601(17) Uani 0.4 1 d . . P C 2
H17B H 0.574814 0.796954 0.587207 0.072 Uiso 0.4 1 calc R U P C 2
F4 F 0.0444(9) 0.9006(14) 0.5314(13) 0.163(6) Uani 0.3 1 d . . P A 2
F5 F 0.232(3) 1.0304(13) 0.5871(10) 0.186(10) Uani 0.4 1 d . . P A 2
F6 F 0.1691(13) 0.9422(12) 0.4775(7) 0.170(5) Uani 0.6 1 d . . P A 2
O6A O 0.2974(14) 0.8040(12) 0.6163(7) 0.159(7) Uani 0.5 1 d . . P D 1
O5A O 0.3798(14) 0.8706(15) 0.5685(13) 0.219(9) Uani 0.3 1 d . . P D 2
O5 O 0.0969(3) 0.7179(3) 0.5358(3) 0.1146(13) Uani 0.7 1 d . . P D 1
O4 O 0.2449(8) 0.7245(8) 0.4738(5) 0.100(3) Uani 0.5 1 d . . P D 2

loop_
_atom_site_aniso_label
_atom_site_aniso_U_11
_atom_site_aniso_U_22
_atom_site_aniso_U_33
_atom_site_aniso_U_23
_atom_site_aniso_U_13
_atom_site_aniso_U_12
S4 0.0733(5) 0.0510(4) 0.0540(4) 0.0145(3) 0.0072(3) 0.0008(3)
S5 0.0671(5) 0.0624(5) 0.0598(5) 0.0216(4) 0.0037(4) -0.0002(4)
S2 0.0755(5) 0.0503(4) 0.0624(5) 0.0130(3) 0.0096(4) 0.0012(4)
S1 0.0652(5) 0.0507(4) 0.0723(5) 0.0206(3) 0.0108(4) 0.0061(3)
S3 0.0775(5) 0.0576(4) 0.0639(5) 0.0186(4) 0.0121(4) 0.0105(4)
S6 0.1028(8) 0.0815(6) 0.0686(6) 0.0183(5) 0.0060(5) 0.0363(6)
N2 0.0623(14) 0.0492(13) 0.0529(13) 0.0147(10) 0.0047(11) 0.0040(11)
N3 0.0565(14) 0.0558(14) 0.0489(13) 0.0173(10) 0.0089(10) 0.0031(11)
N1A 0.0624(15) 0.0560(14) 0.0544(14) 0.0197(11) 0.0046(11) 0.0045(11)
N3A 0.0648(15) 0.0526(13) 0.0522(13) 0.0187(11) 0.0092(11) 0.0028(11)
N1 0.0576(14) 0.0507(13) 0.0540(14) 0.0169(11) 0.0081(11) 0.0028(11)
F3 0.1146(18) 0.0938(16) 0.151(2) 0.0583(14) 0.0094(15) -0.0331(13)
F1 0.1255(18) 0.1251(19) 0.0832(14) 0.0304(13) -0.0287(13) -0.0313(14)
O1 0.1007(18) 0.0741(15) 0.1020(17) 0.0355(13) 0.0404(14) 0.0286(13)
O2 0.0739(15) 0.0994(17) 0.0876(16) 0.0310(13) 0.0170(12) -0.0197(13)
N2A 0.0751(17) 0.0647(16) 0.0612(15) 0.0266(12) -0.0010(13) -0.0018(13)
F2 0.128(2) 0.0782(15) 0.180(2) 0.0009(15) 0.0150(17) 0.0300(15)
O3 0.120(2) 0.124(2) 0.0769(16) 0.0481(15) -0.0280(14) -0.0042(16)
C12 0.0592(18) 0.0430(14) 0.0596(17) 0.0200(12) 0.0018(13) 0.0034(12)
C3 0.0592(17) 0.0483(15) 0.0450(15) 0.0118(12) 0.0152(13) 0.0018(13)
C3A 0.0616(17) 0.0518(16) 0.0434(15) 0.0156(12) 0.0142(13) 0.0031(13)
C1 0.0572(17) 0.0488(15) 0.0444(15) 0.0107(12) 0.0151(13) 0.0057(13)
C9A 0.0624(18) 0.0678(19) 0.0467(16) 0.0201(14) 0.0113(13) 0.0055(15)
C1A 0.0597(17) 0.0590(17) 0.0461(16) 0.0175(13) 0.0141(13) 0.0016(14)
C4A 0.0622(17) 0.0637(18) 0.0418(15) 0.0161(13) 0.0098(12) 0.0019(14)
C12A 0.0662(11) 0.0484(14) 0.0651(10) 0.0163(10) 0.0039(8) -0.0016(10)
C9 0.0546(17) 0.0706(19) 0.0433(15) 0.0146(13) 0.0119(13) -0.0021(14)
C11 0.0652(18) 0.0523(16) 0.0619(18) 0.0173(13) 0.0040(14) -0.0057(14)
C4 0.0653(18) 0.0630(18) 0.0487(16) 0.0100(13) 0.0128(13) -0.0048(14)
C2 0.0618(18) 0.0546(16) 0.0625(18) 0.0199(13) 0.0087(14) 0.0074(14)
C17 0.065(2) 0.0641(19) 0.066(2) 0.0097(15) 0.0027(15) 0.0003(15)
C5A 0.077(2) 0.078(2) 0.0505(18) 0.0107(15) 0.0105(15) -0.0035(17)
C13 0.064(2) 0.079(2) 0.070(2) 0.0207(17) -0.0060(16) -0.0004(16)
C2A 0.074(2) 0.076(2) 0.068(2) 0.0328(16) 0.0105(15) 0.0127(16)
C10 0.082(2) 0.0613(19) 0.073(2) 0.0292(15) 0.0076(16) 0.0063(16)
C18 0.069(2) 0.067(2) 0.092(3) 0.0315(18) 0.0043(18) 0.0046(18)
F6A 0.169(14) 0.091(6) 0.118(10) 0.014(6) -0.097(11) 0.031(7)
C5 0.088(2) 0.072(2) 0.060(2) 0.0067(16) 0.0116(18) -0.0127(18)
C8A 0.080(2) 0.077(2) 0.069(2) 0.0326(17) 0.0099(17) 0.0133(18)
C8 0.070(2) 0.093(2) 0.0570(19) 0.0245(17) 0.0061(16) 0.0023(18)
C15 0.111(3) 0.071(2) 0.060(2) 0.0122(16) 0.014(2) 0.011(2)
C16 0.079(2) 0.082(2) 0.079(2) 0.0109(19) 0.0190(19) 0.0113(19)
C6A 0.078(2) 0.102(3) 0.0550(19) 0.0183(18) -0.0002(16) 0.002(2)
C11A 0.082(2) 0.083(2) 0.072(2) 0.0370(18) -0.0106(17) -0.0219(18)
C10A 0.096(3) 0.0522(18) 0.099(3) 0.0261(17) -0.0011(19) -0.0052(17)
C14 0.094(3) 0.083(2) 0.065(2) 0.0115(18) -0.0156(19) -0.007(2)
C7 0.069(2) 0.126(3) 0.053(2) 0.019(2) 0.0003(16) -0.004(2)
C13A 0.0681(11) 0.106(2) 0.0676(11) 0.0278(13) 0.0050(8) 0.0072(12)
C7A 0.083(2) 0.106(3) 0.064(2) 0.034(2) 0.0008(18) 0.019(2)
C6 0.087(3) 0.100(3) 0.061(2) 0.006(2) 0.0054(19) -0.022(2)
C17A 0.0678(12) 0.069(4) 0.0667(13) 0.016(2) 0.0055(11) 0.0014(16)
C36 0.117(4) 0.071(3) 0.084(3) 0.026(2) -0.015(3) -0.004(3)
F4A 0.194(6) 0.085(3) 0.153(4) 0.006(3) 0.047(4) 0.066(4)
O4A 0.114(7) 0.173(10) 0.178(11) 0.084(9) 0.103(7) 0.046(7)
O6 0.39(2) 0.162(11) 0.098(9) 0.095(8) 0.089(11) 0.110(13)
C16A 0.0718(16) 0.103(5) 0.0676(14) 0.022(2) 0.0071(11) 0.006(2)
F5A 0.182(9) 0.125(9) 0.295(16) 0.112(8) -0.082(9) -0.086(7)
C14A 0.0716(16) 0.128(6) 0.0683(11) 0.0319(19) 0.0058(9) 0.009(2)
C15A 0.0717(17) 0.104(5) 0.0680(14) 0.0243(19) 0.0061(11) 0.003(3)
C14B 0.0677(17) 0.119(9) 0.0670(11) 0.0269(17) 0.0040(10) 0.007(3)
C15B 0.0660(18) 0.071(5) 0.0616(15) 0.016(2) 0.0012(10) -0.002(3)
C16B 0.0665(16) 0.058(5) 0.0598(15) 0.011(2) 0.0013(11) -0.002(2)
C17B 0.0658(11) 0.048(5) 0.0603(15) 0.011(2) 0.0020(10) -0.0028(14)
F4 0.058(6) 0.187(14) 0.283(19) 0.125(15) 0.032(8) 0.037(6)
F5 0.32(3) 0.054(5) 0.154(10) 0.018(5) -0.045(13) -0.019(10)
F6 0.202(12) 0.199(8) 0.156(8) 0.123(6) 0.018(7) 0.039(7)
O6A 0.215(12) 0.094(6) 0.131(11) 0.030(6) -0.118(10) 0.019(7)
O5A 0.115(11) 0.119(11) 0.36(2) 0.001(14) -0.055(13) 0.049(9)
O5 0.068(2) 0.094(3) 0.175(4) 0.040(3) 0.009(2) -0.023(2)
O4 0.133(7) 0.071(4) 0.074(4) -0.012(3) 0.014(4) 0.024(4)

loop_
_atom_type_symbol
_atom_type_description
_atom_type_scat_dispersion_real
_atom_type_scat_dispersion_imag
_atom_type_scat_source
C C 0.0033 0.0016 'International Tables Vol C Tables 4.2.6.8 and 6.1.1.4'
H H 0.0000 0.0000 'International Tables Vol C Tables 4.2.6.8 and 6.1.1.4'
F F 0.0171 0.0103 'International Tables Vol C Tables 4.2.6.8 and 6.1.1.4'
N N 0.0061 0.0033 'International Tables Vol C Tables 4.2.6.8 and 6.1.1.4'
O O 0.0106 0.0060 'International Tables Vol C Tables 4.2.6.8 and 6.1.1.4'
S S 0.1246 0.1234 'International Tables Vol C Tables 4.2.6.8 and 6.1.1.4'

loop_
_geom_angle_atom_site_label_1
_geom_angle_atom_site_label_2
_geom_angle_atom_site_label_3
_geom_angle
_geom_angle_site_symmetry_1
_geom_angle_site_symmetry_3
_geom_angle_publ_flag
C4A S4 C3A 90.81(14) . . ?
O1 S5 O2 114.54(14) . . ?
O1 S5 O3 114.93(16) . . ?
O1 S5 C18 103.17(16) . . ?
O2 S5 C18 103.16(15) . . ?
O3 S5 O2 115.39(15) . . ?
O3 S5 C18 103.25(16) . . ?
C3 S2 C4 90.57(14) . . ?
C1 S1 C2 73.29(12) . . ?
C1A S3 C2A 72.74(14) . . ?
O4A S6 C36 111.4(5) . . ?
O4A S6 O5 117.5(5) . . ?
O6 S6 C36 107.6(7) . . ?
O6 S6 O5A 92.8(10) . . ?
O6 S6 O4 148.7(8) . . ?
O6A S6 C36 109.3(6) . . ?
O6A S6 O4A 102.9(9) . . ?
O6A S6 O5 116.6(8) . . ?
O5A S6 C36 80.8(5) . . ?
O5 S6 C36 99.3(2) . . ?
O4 S6 C36 103.7(4) . . ?
O4 S6 O5A 92.7(8) . . ?
C1 N2 C11 129.3(2) . . ?
C1 N2 C2 100.8(2) . . ?
C2 N2 C11 129.1(2) . . ?
C3 N3 C9 114.2(2) . . ?
C3 N3 C10 123.0(2) . . ?
C9 N3 C10 122.7(2) . . ?
C1A N1A C3A 121.0(2) . . ?
C3A N3A C9A 114.5(2) . . ?
C3A N3A C10A 122.0(2) . . ?
C9A N3A C10A 123.6(2) . . ?
C1 N1 C3 121.8(2) . . ?
C1A N2A C2A 101.0(2) . . ?
C1A N2A C11A 130.7(3) . . ?
C2A N2A C11A 128.3(2) . . ?
C17 C12 C11 120.3(2) . . ?
C13 C12 C11 121.3(3) . . ?
C13 C12 C17 118.4(3) . . ?
N3 C3 S2 111.8(2) . . ?
N1 C3 S2 127.2(2) . . ?
N1 C3 N3 121.0(2) . . ?
N1A C3A S4 128.7(2) . . ?
N1A C3A N3A 119.9(2) . . ?
N3A C3A S4 111.4(2) . . ?
N2 C1 S1 96.43(19) . . ?
N1 C1 S1 138.0(2) . . ?
N1 C1 N2 125.6(2) . . ?
C4A C9A N3A 112.5(2) . . ?
C4A C9A C8A 120.8(3) . . ?
C8A C9A N3A 126.6(3) . . ?
N1A C1A S3 137.7(2) . . ?
N1A C1A N2A 125.6(3) . . ?
N2A C1A S3 96.7(2) . . ?
C9A C4A S4 110.8(2) . . ?
C9A C4A C5A 121.3(3) . . ?
C5A C4A S4 128.0(2) . . ?
C13A C12A C11A 120.1(3) . . ?
C13A C12A C17A 111.8(3) . . ?
C17A C12A C11A 128.1(4) . . ?
C17B C12A C11A 108.0(4) . . ?
C17B C12A C13A 131.9(4) . . ?
C4 C9 N3 112.8(3) . . ?
C4 C9 C8 120.9(3) . . ?
C8 C9 N3 126.3(3) . . ?
N2 C11 C12 111.2(2) . . ?
N2 C11 H11C 109.4 . . ?
N2 C11 H11D 109.4 . . ?
C12 C11 H11C 109.4 . . ?
C12 C11 H11D 109.4 . . ?
H11C C11 H11D 108.0 . . ?
C9 C4 S2 110.6(2) . . ?
C9 C4 C5 121.2(3) . . ?
C5 C4 S2 128.2(3) . . ?
S1 C2 H2A 113.7 . . ?
S1 C2 H2B 113.7 . . ?
N2 C2 S1 89.41(17) . . ?
N2 C2 H2A 113.7 . . ?
N2 C2 H2B 113.7 . . ?
H2A C2 H2B 111.0 . . ?
C12 C17 H17 119.6 . . ?
C16 C17 C12 120.8(3) . . ?
C16 C17 H17 119.6 . . ?
C4A C5A H5A 121.4 . . ?
C6A C5A C4A 117.3(3) . . ?
C6A C5A H5A 121.4 . . ?
C12 C13 H13 119.8 . . ?
C12 C13 C14 120.4(3) . . ?
C14 C13 H13 119.8 . . ?
S3 C2A H2AA 113.7 . . ?
S3 C2A H2AB 113.7 . . ?
N2A C2A S3 89.60(18) . . ?
N2A C2A H2AA 113.7 . . ?
N2A C2A H2AB 113.7 . . ?
H2AA C2A H2AB 111.0 . . ?
N3 C10 H10D 109.5 . . ?
N3 C10 H10E 109.5 . . ?
N3 C10 H10F 109.5 . . ?
H10D C10 H10E 109.5 . . ?
H10D C10 H10F 109.5 . . ?
H10E C10 H10F 109.5 . . ?
F3 C18 S5 112.1(3) . . ?
F3 C18 F1 105.8(3) . . ?
F1 C18 S5 111.1(2) . . ?
F2 C18 S5 113.1(2) . . ?
F2 C18 F3 107.3(3) . . ?
F2 C18 F1 107.1(3) . . ?
C4 C5 H5 121.1 . . ?
C6 C5 C4 117.7(3) . . ?
C6 C5 H5 121.1 . . ?
C9A C8A H8A 121.4 . . ?
C7A C8A C9A 117.2(3) . . ?
C7A C8A H8A 121.4 . . ?
C9 C8 H8 121.6 . . ?
C9 C8 C7 116.8(3) . . ?
C7 C8 H8 121.6 . . ?
C16 C15 H15 119.8 . . ?
C14 C15 H15 119.8 . . ?
C14 C15 C16 120.3(3) . . ?
C17 C16 H16 120.0 . . ?
C15 C16 C17 119.9(3) . . ?
C15 C16 H16 120.0 . . ?
C5A C6A H6A 119.3 . . ?
C7A C6A C5A 121.3(3) . . ?
C7A C6A H6A 119.3 . . ?
N2A C11A C12A 111.9(2) . . ?
N2A C11A H11A 109.2 . . ?
N2A C11A H11B 109.2 . . ?
C12A C11A H11A 109.2 . . ?
C12A C11A H11B 109.2 . . ?
H11A C11A H11B 107.9 . . ?
N3A C10A H10A 109.5 . . ?
N3A C10A H10B 109.5 . . ?
N3A C10A H10C 109.5 . . ?
H10A C10A H10B 109.5 . . ?
H10A C10A H10C 109.5 . . ?
H10B C10A H10C 109.5 . . ?
C13 C14 H14 119.9 . . ?
C15 C14 C13 120.2(3) . . ?
C15 C14 H14 119.9 . . ?
C8 C7 H7 119.2 . . ?
C6 C7 C8 121.6(3) . . ?
C6 C7 H7 119.2 . . ?
C12A C13A H13A 125.1 . . ?
C12A C13A C14B 109.7(5) . . ?
C14A C13A C12A 129.8(4) . . ?
C14B C13A H13A 125.1 . . ?
C8A C7A H7A 118.9 . . ?
C6A C7A C8A 122.1(3) . . ?
C6A C7A H7A 118.9 . . ?
C5 C6 C7 121.7(3) . . ?
C5 C6 H6 119.2 . . ?
C7 C6 H6 119.2 . . ?
C12A C17A H17A 118.7 . . ?
C16A C17A C12A 122.5(6) . . ?
C16A C17A H17A 118.7 . . ?
F6A C36 S6 116.5(6) . . ?
F6A C36 F4A 106.6(10) . . ?
F6A C36 F5A 107.1(12) . . ?
F4A C36 S6 113.3(4) . . ?
F4A C36 F5A 110.2(7) . . ?
F5A C36 S6 102.9(6) . . ?
F4 C36 S6 97.6(6) . . ?
F5 C36 S6 122.8(11) . . ?
F5 C36 F4 125.5(13) . . ?
F5 C36 F6 105.2(12) . . ?
F6 C36 S6 113.4(7) . . ?
F6 C36 F4 87.1(9) . . ?
C17A C16A H16A 120.1 . . ?
C17A C16A C15A 119.7(7) . . ?
C15A C16A H16A 120.1 . . ?
C13A C14A H14A 122.5 . . ?
C13A C14A C15A 114.9(6) . . ?
C15A C14A H14A 122.5 . . ?
C16A C15A H15A 119.5 . . ?
C14A C15A C16A 121.0(6) . . ?
C14A C15A H15A 119.5 . . ?
C13A C14B H14B 119.9 . . ?
C15B C14B C13A 120.3(8) . . ?
C15B C14B H14B 119.9 . . ?
C14B C15B H15B 119.9 . . ?
C16B C15B C14B 120.2(9) . . ?
C16B C15B H15B 119.9 . . ?
C15B C16B H16B 119.0 . . ?
C15B C16B C17B 122.0(9) . . ?
C17B C16B H16B 119.0 . . ?
C12A C17B C16B 115.6(7) . . ?
C12A C17B H17B 122.2 . . ?
C16B C17B H17B 122.2 . . ?

loop_
_geom_bond_atom_site_label_1
_geom_bond_atom_site_label_2
_geom_bond_distance
_geom_bond_site_symmetry_2
_geom_bond_publ_flag
S4 C3A 1.742(3) . ?
S4 C4A 1.739(3) . ?
S5 O1 1.422(2) . ?
S5 O2 1.425(2) . ?
S5 O3 1.423(2) . ?
S5 C18 1.796(3) . ?
S2 C3 1.741(3) . ?
S2 C4 1.742(3) . ?
S1 C1 1.766(3) . ?
S1 C2 1.824(3) . ?
S3 C1A 1.763(3) . ?
S3 C2A 1.834(3) . ?
S6 C36 1.769(4) . ?
S6 O4A 1.315(9) . ?
S6 O6 1.271(11) . ?
S6 O6A 1.307(8) . ?
S6 O5A 1.745(18) . ?
S6 O5 1.511(3) . ?
S6 O4 1.410(8) . ?
N2 C1 1.323(3) . ?
N2 C11 1.459(3) . ?
N2 C2 1.456(3) . ?
N3 C3 1.334(3) . ?
N3 C9 1.393(3) . ?
N3 C10 1.460(3) . ?
N1A C3A 1.326(3) . ?
N1A C1A 1.306(3) . ?
N3A C3A 1.334(3) . ?
N3A C9A 1.397(3) . ?
N3A C10A 1.459(4) . ?
N1 C3 1.325(3) . ?
N1 C1 1.306(3) . ?
F3 C18 1.325(4) . ?
F1 C18 1.329(4) . ?
N2A C1A 1.323(3) . ?
N2A C2A 1.441(4) . ?
N2A C11A 1.455(4) . ?
F2 C18 1.306(4) . ?
C12 C11 1.504(4) . ?
C12 C17 1.380(4) . ?
C12 C13 1.373(4) . ?
C9A C4A 1.377(4) . ?
C9A C8A 1.389(4) . ?
C4A C5A 1.397(4) . ?
C12A C11A 1.503(4) . ?
C12A C13A 1.366(4) . ?
C12A C17A 1.395(8) . ?
C12A C17B 1.360(10) . ?
C9 C4 1.380(4) . ?
C9 C8 1.386(4) . ?
C11 H11C 0.9700 . ?
C11 H11D 0.9700 . ?
C4 C5 1.386(4) . ?
C2 H2A 0.9700 . ?
C2 H2B 0.9700 . ?
C17 H17 0.9300 . ?
C17 C16 1.377(4) . ?
C5A H5A 0.9300 . ?
C5A C6A 1.373(4) . ?
C13 H13 0.9300 . ?
C13 C14 1.386(4) . ?
C2A H2AA 0.9700 . ?
C2A H2AB 0.9700 . ?
C10 H10D 0.9600 . ?
C10 H10E 0.9600 . ?
C10 H10F 0.9600 . ?
F6A C36 1.271(12) . ?
C5 H5 0.9300 . ?
C5 C6 1.362(5) . ?
C8A H8A 0.9300 . ?
C8A C7A 1.377(5) . ?
C8 H8 0.9300 . ?
C8 C7 1.393(5) . ?
C15 H15 0.9300 . ?
C15 C16 1.359(5) . ?
C15 C14 1.357(5) . ?
C16 H16 0.9300 . ?
C6A H6A 0.9300 . ?
C6A C7A 1.368(5) . ?
C11A H11A 0.9700 . ?
C11A H11B 0.9700 . ?
C10A H10A 0.9600 . ?
C10A H10B 0.9600 . ?
C10A H10C 0.9600 . ?
C14 H14 0.9300 . ?
C7 H7 0.9300 . ?
C7 C6 1.365(5) . ?
C13A H13A 0.9300 . ?
C13A C14A 1.327(7) . ?
C13A C14B 1.541(12) . ?
C7A H7A 0.9300 . ?
C6 H6 0.9300 . ?
C17A H17A 0.9300 . ?
C17A C16A 1.356(9) . ?
C36 F4A 1.303(6) . ?
C36 F5A 1.374(12) . ?
C36 F4 1.405(11) . ?
C36 F5 1.211(15) . ?
C36 F6 1.286(12) . ?
C16A H16A 0.9300 . ?
C16A C15A 1.371(9) . ?
C14A H14A 0.9300 . ?
C14A C15A 1.369(9) . ?
C15A H15A 0.9300 . ?
C14B H14B 0.9300 . ?
C14B C15B 1.404(14) . ?
C15B H15B 0.9300 . ?
C15B C16B 1.384(13) . ?
C16B H16B 0.9300 . ?
C16B C17B 1.390(13) . ?
C17B H17B 0.9300 . ?

loop_
_geom_torsion_atom_site_label_1
_geom_torsion_atom_site_label_2
_geom_torsion_atom_site_label_3
_geom_torsion_atom_site_label_4
_geom_torsion
_geom_torsion_site_symmetry_1
_geom_torsion_site_symmetry_2
_geom_torsion_site_symmetry_3
_geom_torsion_site_symmetry_4
_geom_torsion_publ_flag
S4 C4A C5A C6A -179.2(2) . . . . ?
S2 C4 C5 C6 178.9(2) . . . . ?
N3 C9 C4 S2 -0.5(3) . . . . ?
N3 C9 C4 C5 178.7(2) . . . . ?
N3 C9 C8 C7 -178.4(3) . . . . ?
N3A C9A C4A S4 0.1(3) . . . . ?
N3A C9A C4A C5A -179.5(2) . . . . ?
N3A C9A C8A C7A 179.0(3) . . . . ?
O1 S5 C18 F3 55.9(3) . . . . ?
O1 S5 C18 F1 -62.1(3) . . . . ?
O1 S5 C18 F2 177.4(3) . . . . ?
O2 S5 C18 F3 175.5(2) . . . . ?
O2 S5 C18 F1 57.4(3) . . . . ?
O2 S5 C18 F2 -63.1(3) . . . . ?
O3 S5 C18 F3 -64.0(3) . . . . ?
O3 S5 C18 F1 177.9(2) . . . . ?
O3 S5 C18 F2 57.4(3) . . . . ?
C12 C17 C16 C15 -0.2(5) . . . . ?
C12 C13 C14 C15 -0.5(5) . . . . ?
C3 S2 C4 C9 0.4(2) . . . . ?
C3 S2 C4 C5 -178.7(3) . . . . ?
C3 N3 C9 C4 0.3(3) . . . . ?
C3 N3 C9 C8 178.8(3) . . . . ?
C3 N1 C1 S1 1.2(4) . . . . ?
C3 N1 C1 N2 179.9(2) . . . . ?
C3A S4 C4A C9A -0.3(2) . . . . ?
C3A S4 C4A C5A 179.2(3) . . . . ?
C3A N1A C1A S3 3.7(4) . . . . ?
C3A N1A C1A N2A -177.3(2) . . . . ?
C3A N3A C9A C4A 0.3(3) . . . . ?
C3A N3A C9A C8A -179.1(3) . . . . ?
C1 S1 C2 N2 1.12(15) . . . . ?
C1 N2 C11 C12 -106.6(3) . . . . ?
C1 N2 C2 S1 -1.46(19) . . . . ?
C1 N1 C3 S2 3.5(4) . . . . ?
C1 N1 C3 N3 -177.9(2) . . . . ?
C9A N3A C3A S4 -0.5(3) . . . . ?
C9A N3A C3A N1A 178.5(2) . . . . ?
C9A C4A C5A C6A 0.2(4) . . . . ?
C9A C8A C7A C6A 0.6(5) . . . . ?
C1A S3 C2A N2A -0.24(16) . . . . ?
C1A N1A C3A S4 0.0(4) . . . . ?
C1A N1A C3A N3A -178.9(2) . . . . ?
C1A N2A C2A S3 0.3(2) . . . . ?
C1A N2A C11A C12A 116.6(3) . . . . ?
C4A S4 C3A N1A -178.5(2) . . . . ?
C4A S4 C3A N3A 0.5(2) . . . . ?
C4A C9A C8A C7A -0.4(4) . . . . ?
C4A C5A C6A C7A -0.1(5) . . . . ?
C12A C13A C14A C15A -4.3(10) . . . . ?
C12A C13A C14B C15B 4.9(11) . . . . ?
C12A C17A C16A C15A -0.2(10) . . . . ?
C9 N3 C3 S2 0.0(3) . . . . ?
C9 N3 C3 N1 -178.8(2) . . . . ?
C9 C4 C5 C6 -0.2(4) . . . . ?
C9 C8 C7 C6 0.0(5) . . . . ?
C11 N2 C1 S1 172.5(2) . . . . ?
C11 N2 C1 N1 -6.7(4) . . . . ?
C11 N2 C2 S1 -172.4(2) . . . . ?
C11 C12 C17 C16 179.7(3) . . . . ?
C11 C12 C13 C14 -179.4(3) . . . . ?
C4 S2 C3 N3 -0.3(2) . . . . ?
C4 S2 C3 N1 178.5(2) . . . . ?
C4 C9 C8 C7 0.0(4) . . . . ?
C4 C5 C6 C7 0.2(5) . . . . ?
C2 S1 C1 N2 -1.24(16) . . . . ?
C2 S1 C1 N1 177.7(3) . . . . ?
C2 N2 C1 S1 1.5(2) . . . . ?
C2 N2 C1 N1 -177.6(2) . . . . ?
C2 N2 C11 C12 61.9(4) . . . . ?
C17 C12 C11 N2 63.2(3) . . . . ?
C17 C12 C13 C14 0.1(4) . . . . ?
C5A C6A C7A C8A -0.4(5) . . . . ?
C13 C12 C11 N2 -117.4(3) . . . . ?
C13 C12 C17 C16 0.3(4) . . . . ?
C2A S3 C1A N1A 179.5(3) . . . . ?
C2A S3 C1A N2A 0.27(18) . . . . ?
C2A N2A C1A S3 -0.3(2) . . . . ?
C2A N2A C1A N1A -179.7(3) . . . . ?
C2A N2A C11A C12A -61.4(4) . . . . ?
C10 N3 C3 S2 -177.0(2) . . . . ?
C10 N3 C3 N1 4.1(4) . . . . ?
C10 N3 C9 C4 177.4(2) . . . . ?
C10 N3 C9 C8 -4.1(4) . . . . ?
C8A C9A C4A S4 179.5(2) . . . . ?
C8A C9A C4A C5A 0.0(4) . . . . ?
C8 C9 C4 S2 -179.1(2) . . . . ?
C8 C9 C4 C5 0.1(4) . . . . ?
C8 C7 C6 C5 -0.1(5) . . . . ?
C16 C15 C14 C13 0.6(5) . . . . ?
C11A N2A C1A S3 -178.7(3) . . . . ?
C11A N2A C1A N1A 2.0(5) . . . . ?
C11A N2A C2A S3 178.7(3) . . . . ?
C11A C12A C13A C14A -176.0(6) . . . . ?
C11A C12A C13A C14B 177.2(6) . . . . ?
C11A C12A C17A C16A 178.5(5) . . . . ?
C11A C12A C17B C16B -177.6(6) . . . . ?
C10A N3A C3A S4 178.2(2) . . . . ?
C10A N3A C3A N1A -2.7(4) . . . . ?
C10A N3A C9A C4A -178.4(3) . . . . ?
C10A N3A C9A C8A 2.2(4) . . . . ?
C14 C15 C16 C17 -0.3(5) . . . . ?
C13A C12A C11A N2A 111.9(3) . . . . ?
C13A C12A C17A C16A -1.8(8) . . . . ?
C13A C12A C17B C16B 4.0(11) . . . . ?
C13A C14A C15A C16A 1.5(10) . . . . ?
C13A C14B C15B C16B -5.3(14) . . . . ?
C17A C12A C11A N2A -68.4(5) . . . . ?
C17A C12A C13A C14A 4.4(7) . . . . ?
C17A C16A C15A C14A 0.4(10) . . . . ?
O4A S6 C36 F6A 64.2(14) . . . . ?
O4A S6 C36 F4A -171.6(7) . . . . ?
O4A S6 C36 F5A -52.7(9) . . . . ?
O6 S6 C36 F4 -88.3(13) . . . . ?
O6 S6 C36 F5 53.2(17) . . . . ?
O6 S6 C36 F6 -178.5(11) . . . . ?
C14B C15B C16B C17B 4.6(12) . . . . ?
C15B C16B C17B C12A -3.5(11) . . . . ?
C17B C12A C11A N2A -66.7(6) . . . . ?
C17B C12A C13A C14B -4.6(8) . . . . ?
O6A S6 C36 F6A 177.1(15) . . . . ?
O6A S6 C36 F4A -58.7(10) . . . . ?
O6A S6 C36 F5A 60.3(11) . . . . ?
O5A S6 C36 F4 -178.4(13) . . . . ?
O5A S6 C36 F5 -36.9(17) . . . . ?
O5A S6 C36 F6 91.4(11) . . . . ?
O5 S6 C36 F6A -60.4(13) . . . . ?
O5 S6 C36 F4A 63.8(6) . . . . ?
O5 S6 C36 F5A -177.2(7) . . . . ?
O4 S6 C36 F4 91.0(11) . . . . ?
O4 S6 C36 F5 -127.5(15) . . . . ?
O4 S6 C36 F6 0.8(9) . . . . ?
